data_7128267
loop_
_publ_author_name
'Nakamura, Hitomi'
'Yoshida, Minori'
'Matsunami, Asuka'
'Kuwata, Shigeki'
'Kayaki, Yoshihito'

_publ_section_title
;
 Oxy-tethered Cp*Ir(III) complex as a competent catalyst for selective
 dehydrogenation from formic acid.
;
_journal_issue 45
_journal_name_full 'Chemical communications (Cambridge, England)'
_journal_page_first 5534
_journal_page_last 5537
_journal_paper_doi 10.1039/d1cc01712h
_journal_volume 57
_journal_year 2021
_chemical_absolute_configuration 'CHOOSE rm ad rmad syn or unk'
_chemical_formula_moiety 'C32 H33 Cl F5 N2 O3 Rh S'
_chemical_formula_sum 'C32 H33 Cl F5 N2 O3 Rh S'
_chemical_formula_weight 759.03
_space_group_crystal_system orthorhombic
_space_group_IT_number 19
_space_group_name_Hall 'P 2ac 2ab'
_space_group_name_H-M_alt 'P 21 21 21'
_atom_sites_solution_hydrogens geom
_atom_sites_solution_primary direct
_atom_sites_solution_secondary difmap
_audit_update_record
;
2021-03-16 deposited with the CCDC.	2021-05-03 downloaded from the CCDC.
;
_cell_angle_alpha 90.0000
_cell_angle_beta 90.0000
_cell_angle_gamma 90.0000
_cell_formula_units_Z 4
_cell_length_a 8.3245(11)
_cell_length_b 19.219(3)
_cell_length_c 20.158(3)
_cell_measurement_reflns_used 10317
_cell_measurement_temperature 93
_cell_measurement_theta_max 27.49
_cell_measurement_theta_min 3.03
_cell_volume 3225.0(8)
_computing_cell_refinement CrystalClear
_computing_data_collection 'CrystalClear (Rigaku Inc., 2008)'
_computing_data_reduction CrystalClear
_computing_molecular_graphics 'CrystalStructure 4.2.5'
_computing_publication_material 'CrystalStructure 4.2.5 (Rigaku, 2017)'
_computing_structure_refinement 'CRYSTALS (Carruthers, et al., 1999)'
_computing_structure_solution SIR97
_diffrn_ambient_temperature 93
_diffrn_detector_area_resol_mean 7.111
_diffrn_measured_fraction_theta_full 0.995
_diffrn_measured_fraction_theta_max 0.995
_diffrn_measurement_device_type 'Rigaku Saturn724'
_diffrn_measurement_method \w
_diffrn_radiation_type 'Mo K\a'
_diffrn_radiation_wavelength 0.71075
_diffrn_reflns_av_R_equivalents 0.0749
_diffrn_reflns_limit_h_max 10
_diffrn_reflns_limit_h_min -9
_diffrn_reflns_limit_k_max 24
_diffrn_reflns_limit_k_min -24
_diffrn_reflns_limit_l_max 19
_diffrn_reflns_limit_l_min -26
_diffrn_reflns_number 26837
_diffrn_reflns_theta_full 27.48
_diffrn_reflns_theta_max 27.48
_diffrn_reflns_theta_min 3.174
_diffrn_standards_number 0
_exptl_absorpt_coefficient_mu 0.741
_exptl_absorpt_correction_T_max 0.971
_exptl_absorpt_correction_T_min 0.693
_exptl_absorpt_correction_type multi-scan
_exptl_absorpt_process_details 'REQAB (Rigaku, 1998)'
_exptl_crystal_colour orange
_exptl_crystal_density_diffrn 1.563
_exptl_crystal_density_method 'not measured'
_exptl_crystal_description prism
_exptl_crystal_F_000 1544.00
_exptl_crystal_size_max 0.190
_exptl_crystal_size_mid 0.040
_exptl_crystal_size_min 0.040
_refine_diff_density_max 2.650
_refine_diff_density_min -1.470
_refine_ls_abs_structure_details 'Flack, H. D. (1983), Acta Cryst. A39, 876-881.  3203 Friedel Pairs'
_refine_ls_abs_structure_Flack -0.01(3)
_refine_ls_extinction_method none
_refine_ls_goodness_of_fit_ref 1.000
_refine_ls_hydrogen_treatment constr
_refine_ls_number_parameters 439
_refine_ls_number_reflns 7331
_refine_ls_R_factor_gt 0.0396
_refine_ls_shift/su_max 0.000
_refine_ls_structure_factor_coef Fsqd
_refine_ls_weighting_details 'w = 1/[0.0008Fo^2^ + 0.5300\s(Fo^2^)]/(4Fo^2^)'
_refine_ls_weighting_scheme calc
_refine_ls_wR_factor_ref 0.1008
_reflns_number_gt 5244
_reflns_number_total 7331
_reflns_threshold_expression F^2^>2.0\s(F^2^)
_cod_data_source_file d1cc01712h2.cif
_cod_data_source_block Rh2b
_cod_depositor_comments 'Adding full bibliography for 7128266--7128271.cif.'
_cod_original_cell_volume 3225.2(7)
_cod_database_code 7128267

loop_
_space_group_symop_id
_space_group_symop_operation_xyz
1 +X,+Y,+Z
2 1/2-X,-Y,1/2+Z
3 1/2+X,1/2-Y,-Z
4 -X,1/2+Y,1/2-Z

loop_
_atom_site_label
_atom_site_type_symbol
_atom_site_fract_x
_atom_site_fract_y
_atom_site_fract_z
_atom_site_U_iso_or_equiv
_atom_site_adp_type
_atom_site_occupancy
_atom_site_site_symmetry_multiplicity
_atom_site_calc_flag
_atom_site_refinement_flags
_atom_site_disorder_assembly
_atom_site_disorder_group
Rh1 Rh 0.35600(4) 0.62023(2) 0.55593(2) 0.01426(7) Uani 1 4 d . . .
Cl1 Cl 0.57958(13) 0.69658(5) 0.53462(6) 0.0224(3) Uani 1 4 d . . .
S1 S 0.63081(13) 0.51828(5) 0.49733(5) 0.0170(2) Uani 1 4 d . . .
F1 F 0.4693(3) 0.39251(13) 0.55713(15) 0.0323(7) Uani 1 4 d . . .
F2 F 0.5116(4) 0.25833(14) 0.52902(17) 0.0434(9) Uani 1 4 d . . .
F3 F 0.6970(4) 0.21921(14) 0.42524(17) 0.0410(9) Uani 1 4 d . . .
F4 F 0.8490(4) 0.31684(15) 0.35158(14) 0.0435(9) Uani 1 4 d . . .
F5 F 0.8216(4) 0.44987(14) 0.37940(14) 0.0356(8) Uani 1 4 d . . .
O1 O -0.2321(4) 0.3857(2) 0.6451(2) 0.0489(12) Uani 1 4 d . . .
O2 O 0.6663(3) 0.51490(15) 0.56678(13) 0.0205(8) Uani 1 4 d . . .
O3 O 0.7415(3) 0.55421(15) 0.45501(16) 0.0240(8) Uani 1 4 d . . .
N1 N 0.2732(5) 0.65448(19) 0.46253(17) 0.0210(9) Uani 1 4 d . . .
N2 N 0.4486(4) 0.54016(17) 0.48811(17) 0.0163(9) Uani 1 4 d . . .
C1 C 0.1264(5) 0.6283(2) 0.60353(18) 0.0170(9) Uani 1 4 d . . .
C2 C 0.2367(6) 0.6773(2) 0.6323(2) 0.0183(11) Uani 1 4 d . . .
C3 C 0.3651(5) 0.6385(2) 0.66273(18) 0.0173(10) Uani 1 4 d . . .
C4 C 0.3370(5) 0.5660(2) 0.65137(19) 0.0173(10) Uani 1 4 d . . .
C5 C 0.1899(5) 0.5597(2) 0.6127(2) 0.0200(11) Uani 1 4 d . . .
C6 C -0.0287(5) 0.6450(3) 0.5697(3) 0.0311(14) Uani 1 4 d . . .
C7 C 0.2196(6) 0.7544(2) 0.6349(2) 0.0240(12) Uani 1 4 d . . .
C8 C 0.5043(6) 0.6673(3) 0.6994(2) 0.0306(13) Uani 1 4 d . . .
C9 C 0.4275(6) 0.5082(2) 0.6816(2) 0.0288(13) Uani 1 4 d . . .
C10 C 0.1134(6) 0.4928(2) 0.5912(2) 0.0235(12) Uani 1 4 d . . .
C11 C -0.0050(6) 0.4652(3) 0.6414(3) 0.0315(14) Uani 1 4 d . . .
C12 C -0.0809(6) 0.3981(3) 0.6163(3) 0.0375(15) Uani 1 4 d . . .
C13 C 0.6463(5) 0.4284(2) 0.4709(2) 0.0173(9) Uani 1 4 d . . .
C14 C 0.5678(5) 0.3768(2) 0.5068(2) 0.0222(11) Uani 1 4 d . . .
C15 C 0.5860(5) 0.3064(2) 0.4923(2) 0.0241(12) Uani 1 4 d . . .
C16 C 0.6819(5) 0.2866(2) 0.4397(3) 0.0255(11) Uani 1 4 d . . .
C17 C 0.7571(6) 0.3367(3) 0.4029(2) 0.0255(13) Uani 1 4 d . . .
C18 C 0.7407(6) 0.4056(3) 0.4185(2) 0.0254(12) Uani 1 4 d . . .
C19 C 0.2458(5) 0.5943(2) 0.4181(2) 0.0172(10) Uani 1 4 d . . .
C20 C 0.4015(5) 0.5512(2) 0.4180(2) 0.0181(10) Uani 1 4 d . . .
C21 C 0.1883(5) 0.6172(2) 0.34996(19) 0.0182(10) Uani 1 4 d . . .
C22 C 0.0295(6) 0.6070(2) 0.3319(2) 0.0235(12) Uani 1 4 d . . .
C23 C -0.0264(6) 0.6308(3) 0.2707(2) 0.0278(13) Uani 1 4 d . . .
C24 C 0.0754(7) 0.6642(3) 0.2284(2) 0.0334(14) Uani 1 4 d . . .
C25 C 0.2327(7) 0.6752(3) 0.2457(2) 0.0329(15) Uani 1 4 d . . .
C26 C 0.2894(6) 0.6516(3) 0.3066(2) 0.0283(13) Uani 1 4 d . . .
C27 C 0.3779(6) 0.4840(2) 0.3797(2) 0.0245(11) Uani 1 4 d . . .
C28 C 0.2779(6) 0.4321(3) 0.4044(3) 0.0337(14) Uani 1 4 d . . .
C29 C 0.2606(7) 0.3692(3) 0.3709(3) 0.0469(18) Uani 1 4 d . . .
C30 C 0.3468(8) 0.3577(3) 0.3128(3) 0.0527(18) Uani 1 4 d . . .
C31 C 0.4440(9) 0.4086(3) 0.2889(3) 0.0510(18) Uani 1 4 d . . .
C32 C 0.4604(7) 0.4719(3) 0.3217(2) 0.0330(14) Uani 1 4 d . . .
H1 H 0.1695 0.67598 0.45464 0.0253 Uiso 1 4 calc R . .
H2 H 0.3374 0.68046 0.43093 0.0254 Uiso 1 4 calc R . .
H3 H -0.07672 0.60286 0.55342 0.0373 Uiso 1 4 calc R . .
H4 H -0.09998 0.66674 0.6008 0.0375 Uiso 1 4 calc R . .
H5 H -0.00925 0.676 0.53324 0.0375 Uiso 1 4 calc R . .
H6 H 0.16819 0.76685 0.67587 0.0289 Uiso 1 4 calc R . .
H7 H 0.32313 0.77619 0.6326 0.0290 Uiso 1 4 calc R . .
H8 H 0.15473 0.76971 0.59836 0.0287 Uiso 1 4 calc R . .
H9 H 0.60244 0.65398 0.6778 0.0370 Uiso 1 4 calc R . .
H10 H 0.49661 0.71711 0.70044 0.0369 Uiso 1 4 calc R . .
H11 H 0.50385 0.64957 0.74391 0.0370 Uiso 1 4 calc R . .
H12 H 0.416 0.51026 0.72895 0.0349 Uiso 1 4 calc R . .
H13 H 0.38534 0.4648 0.66565 0.0348 Uiso 1 4 calc R . .
H14 H 0.5391 0.51162 0.67013 0.0347 Uiso 1 4 calc R . .
H15 H 0.0569 0.50002 0.54966 0.0283 Uiso 1 4 calc R . .
H16 H 0.197 0.45823 0.5849 0.0282 Uiso 1 4 calc R . .
H17 H 0.05209 0.4562 0.68248 0.0377 Uiso 1 4 calc R . .
H18 H -0.08654 0.50034 0.64891 0.0378 Uiso 1 4 calc R . .
H19 H -0.0181 0.35672 0.62543 0.0449 Uiso 1 4 calc R . .
H20 H -0.10419 0.39962 0.56917 0.0451 Uiso 1 4 calc R . .
H21 H 0.16138 0.56548 0.43797 0.0208 Uiso 1 4 calc R . .
H22 H 0.4853 0.57854 0.39588 0.0218 Uiso 1 4 calc R . .
H23 H -0.04019 0.58441 0.3608 0.0282 Uiso 1 4 calc R . .
H24 H -0.13265 0.62298 0.25857 0.0335 Uiso 1 4 calc R . .
H25 H 0.03712 0.68073 0.18807 0.0402 Uiso 1 4 calc R . .
H26 H 0.30134 0.69792 0.21647 0.0396 Uiso 1 4 calc R . .
H27 H 0.39639 0.65882 0.31795 0.0341 Uiso 1 4 calc R . .
H28 H 0.22078 0.43978 0.44337 0.0403 Uiso 1 4 calc R . .
H29 H 0.19182 0.33483 0.38659 0.0562 Uiso 1 4 calc R . .
H30 H 0.33968 0.31544 0.29045 0.0632 Uiso 1 4 calc R . .
H31 H 0.50103 0.40084 0.24993 0.0612 Uiso 1 4 calc R . .
H32 H 0.52685 0.5063 0.30442 0.0396 Uiso 1 4 calc R . .

loop_
_atom_site_aniso_label
_atom_site_aniso_U_11
_atom_site_aniso_U_22
_atom_site_aniso_U_33
_atom_site_aniso_U_12
_atom_site_aniso_U_13
_atom_site_aniso_U_23
Rh1 0.01604(15) 0.01325(13) 0.01348(14) 0.00028(13) -0.00072(14) 0.00123(13)
Cl1 0.0221(5) 0.0165(5) 0.0288(6) -0.0042(4) 0.0022(5) 0.0024(4)
S1 0.0171(5) 0.0149(5) 0.0190(5) 0.0006(4) -0.0006(5) -0.0014(4)
F1 0.0332(14) 0.0253(14) 0.0383(16) -0.0009(11) 0.0154(14) -0.0018(14)
F2 0.0424(18) 0.0204(15) 0.067(2) -0.0089(13) 0.0159(16) 0.0074(14)
F3 0.0418(17) 0.0192(14) 0.062(2) -0.0024(12) 0.0019(14) -0.0151(14)
F4 0.058(2) 0.0364(17) 0.0359(16) 0.0059(17) 0.0196(18) -0.0164(13)
F5 0.0493(19) 0.0270(14) 0.0306(15) -0.0007(13) 0.0199(14) 0.0020(12)
O1 0.038(2) 0.044(2) 0.064(3) -0.013(2) 0.009(2) -0.002(2)
O2 0.0205(15) 0.0219(15) 0.0192(15) 0.0031(12) -0.0053(13) -0.0028(12)
O3 0.0220(15) 0.0200(15) 0.0300(19) -0.0044(12) 0.0040(14) -0.0014(14)
N1 0.030(2) 0.0189(19) 0.0137(18) 0.0069(16) -0.0037(16) 0.0008(14)
N2 0.0173(18) 0.0165(18) 0.0151(17) 0.0045(14) 0.0003(14) 0.0007(14)
C1 0.019(2) 0.020(2) 0.0122(17) -0.0018(19) 0.0009(17) 0.0030(15)
C2 0.023(2) 0.015(2) 0.017(2) 0.0005(18) 0.0040(19) 0.0005(16)
C3 0.022(2) 0.023(2) 0.0069(16) 0.0029(19) 0.0011(18) 0.0020(14)
C4 0.020(2) 0.023(2) 0.0085(17) -0.0006(18) 0.0025(18) 0.0062(15)
C5 0.024(2) 0.020(2) 0.016(2) -0.0068(17) 0.0053(18) 0.0024(17)
C6 0.017(2) 0.039(3) 0.037(3) 0.008(2) 0.003(2) 0.009(2)
C7 0.026(2) 0.024(2) 0.022(2) 0.0055(19) -0.005(2) -0.0036(19)
C8 0.031(3) 0.038(3) 0.023(2) -0.002(2) -0.010(2) -0.002(2)
C9 0.037(3) 0.024(2) 0.026(2) 0.010(2) 0.001(2) 0.006(2)
C10 0.024(3) 0.022(2) 0.025(2) -0.0034(19) -0.005(2) 0.0022(18)
C11 0.027(3) 0.026(3) 0.042(3) -0.004(2) 0.008(2) 0.001(2)
C12 0.029(3) 0.024(3) 0.060(4) -0.001(2) 0.017(3) -0.003(2)
C13 0.0158(19) 0.0179(19) 0.0183(18) 0.0008(19) -0.002(2) -0.0014(15)
C14 0.020(2) 0.021(2) 0.026(2) 0.002(2) 0.0038(18) -0.004(2)
C15 0.017(2) 0.019(2) 0.036(3) -0.0042(17) -0.001(2) 0.002(2)
C16 0.024(2) 0.018(2) 0.035(3) 0.0048(16) -0.009(2) -0.013(2)
C17 0.025(3) 0.027(2) 0.025(2) 0.003(2) -0.000(2) -0.006(2)
C18 0.030(3) 0.026(2) 0.020(2) -0.000(2) -0.001(2) -0.0016(19)
C19 0.019(2) 0.017(2) 0.0156(19) 0.0004(17) -0.0002(18) 0.0016(16)
C20 0.020(2) 0.018(2) 0.0164(19) 0.0009(17) 0.0024(17) 0.0025(16)
C21 0.027(2) 0.0147(19) 0.0127(18) 0.0056(18) -0.0021(16) -0.0009(17)
C22 0.026(2) 0.026(3) 0.019(2) 0.0052(19) -0.0037(19) -0.0050(18)
C23 0.028(2) 0.028(3) 0.027(2) 0.010(2) -0.013(2) -0.009(2)
C24 0.056(3) 0.025(3) 0.019(2) 0.015(2) -0.009(2) -0.002(2)
C25 0.048(4) 0.029(3) 0.022(2) 0.001(2) 0.005(2) 0.008(2)
C26 0.027(2) 0.030(3) 0.027(3) 0.002(2) -0.003(2) 0.006(2)
C27 0.030(3) 0.022(2) 0.022(2) 0.003(2) -0.014(2) -0.0027(17)
C28 0.038(3) 0.026(3) 0.038(3) 0.001(2) -0.012(2) -0.001(2)
C29 0.058(4) 0.026(3) 0.057(4) -0.000(3) -0.030(3) -0.002(3)
C30 0.072(4) 0.035(3) 0.051(4) 0.015(3) -0.039(4) -0.019(3)
C31 0.086(5) 0.045(4) 0.023(3) 0.029(4) -0.016(3) -0.017(3)
C32 0.047(3) 0.030(3) 0.022(2) 0.014(2) -0.011(2) -0.004(2)

loop_
_atom_type_symbol
_atom_type_description
_atom_type_scat_dispersion_real
_atom_type_scat_dispersion_imag
_atom_type_scat_source
C C 0.0033 0.0016
;
International Tables for Crystallography
(Vol. C, Tables 4.2.6.8 and 6.1.1.4)
;
H H 0.0000 0.0000
;
International Tables for Crystallography
(Vol. C, Table 6.1.1.4)
;
Cl Cl 0.1484 0.1585
;
International Tables for Crystallography
(Vol. C, Tables 4.2.6.8 and 6.1.1.4)
;
F F 0.0171 0.0103
;
International Tables for Crystallography
(Vol. C, Tables 4.2.6.8 and 6.1.1.4)
;
N N 0.0061 0.0033
;
International Tables for Crystallography
(Vol. C, Tables 4.2.6.8 and 6.1.1.4)
;
O O 0.0106 0.0060
;
International Tables for Crystallography
(Vol. C, Tables 4.2.6.8 and 6.1.1.4)
;
Rh Rh -1.1178 0.9187
;
International Tables for Crystallography
(Vol. C, Tables 4.2.6.8 and 6.1.1.4)
;
S S 0.1246 0.1234
;
International Tables for Crystallography
(Vol. C, Tables 4.2.6.8 and 6.1.1.4)
;

loop_
_geom_angle_atom_site_label_1
_geom_angle_atom_site_label_2
_geom_angle_atom_site_label_3
_geom_angle
_geom_angle_publ_flag
_geom_angle_site_symmetry_1
_geom_angle_site_symmetry_3
Cl1 Rh1 N1 84.45(11) yes . .
Cl1 Rh1 N2 92.55(9) yes . .
Cl1 Rh1 C1 136.44(11) yes . .
Cl1 Rh1 C2 100.08(12) yes . .
Cl1 Rh1 C3 92.92(12) yes . .
Cl1 Rh1 C4 120.10(12) yes . .
Cl1 Rh1 C5 157.85(12) yes . .
N1 Rh1 N2 77.18(13) yes . .
N1 Rh1 C1 94.91(14) yes . .
N1 Rh1 C2 109.31(15) yes . .
N1 Rh1 C3 147.27(15) yes . .
N1 Rh1 C4 155.10(15) yes . .
N1 Rh1 C5 115.85(15) yes . .
N2 Rh1 C1 129.90(14) yes . .
N2 Rh1 C2 166.22(15) yes . .
N2 Rh1 C3 135.55(14) yes . .
N2 Rh1 C4 103.80(14) yes . .
N2 Rh1 C5 100.31(15) yes . .
C1 Rh1 C2 39.26(16) yes . .
C1 Rh1 C3 65.04(15) yes . .
C1 Rh1 C4 64.99(15) yes . .
C1 Rh1 C5 39.05(16) yes . .
C2 Rh1 C3 38.98(16) yes . .
C2 Rh1 C4 65.05(16) yes . .
C2 Rh1 C5 65.98(17) yes . .
C3 Rh1 C4 38.16(15) yes . .
C3 Rh1 C5 65.29(16) yes . .
C4 Rh1 C5 39.25(16) yes . .
O2 S1 O3 118.11(18) yes . .
O2 S1 N2 108.91(18) yes . .
O2 S1 C13 103.25(18) yes . .
O3 S1 N2 114.67(18) yes . .
O3 S1 C13 103.80(19) yes . .
N2 S1 C13 106.67(19) yes . .
Rh1 N1 C19 110.2(3) yes . .
Rh1 N2 S1 116.65(18) yes . .
Rh1 N2 C20 113.6(2) yes . .
S1 N2 C20 113.8(3) yes . .
Rh1 C1 C2 70.0(2) yes . .
Rh1 C1 C5 70.3(2) yes . .
Rh1 C1 C6 125.5(3) yes . .
C2 C1 C5 108.4(4) yes . .
C2 C1 C6 126.5(4) yes . .
C5 C1 C6 125.1(4) yes . .
Rh1 C2 C1 70.7(2) yes . .
Rh1 C2 C3 72.3(2) yes . .
Rh1 C2 C7 125.6(3) yes . .
C1 C2 C3 107.8(4) yes . .
C1 C2 C7 127.3(4) yes . .
C3 C2 C7 124.8(4) yes . .
Rh1 C3 C2 68.7(2) yes . .
Rh1 C3 C4 71.3(2) yes . .
Rh1 C3 C8 125.4(3) yes . .
C2 C3 C4 108.3(4) yes . .
C2 C3 C8 126.8(4) yes . .
C4 C3 C8 124.9(4) yes . .
Rh1 C4 C3 70.5(2) yes . .
Rh1 C4 C5 68.3(2) yes . .
Rh1 C4 C9 133.1(3) yes . .
C3 C4 C5 107.7(4) yes . .
C3 C4 C9 125.7(4) yes . .
C5 C4 C9 126.0(4) yes . .
Rh1 C5 C1 70.7(2) yes . .
Rh1 C5 C4 72.4(2) yes . .
Rh1 C5 C10 125.9(3) yes . .
C1 C5 C4 107.6(4) yes . .
C1 C5 C10 126.5(4) yes . .
C4 C5 C10 125.7(4) yes . .
C5 C10 C11 112.6(4) yes . .
C10 C11 C12 110.2(4) yes . .
O1 C12 C11 112.2(4) yes . .
S1 C13 C14 119.6(3) yes . .
S1 C13 C18 124.4(3) yes . .
C14 C13 C18 115.9(4) yes . .
F1 C14 C13 121.4(4) yes . .
F1 C14 C15 116.4(4) yes . .
C13 C14 C15 122.2(4) yes . .
F2 C15 C14 120.4(4) yes . .
F2 C15 C16 120.2(4) yes . .
C14 C15 C16 119.4(4) yes . .
F3 C16 C15 119.3(4) yes . .
F3 C16 C17 121.5(4) yes . .
C15 C16 C17 119.2(4) yes . .
F4 C17 C16 118.6(4) yes . .
F4 C17 C18 120.6(4) yes . .
C16 C17 C18 120.8(4) yes . .
F5 C18 C13 122.2(4) yes . .
F5 C18 C17 115.4(4) yes . .
C13 C18 C17 122.4(4) yes . .
N1 C19 C20 107.0(3) yes . .
N1 C19 C21 111.6(3) yes . .
C20 C19 C21 114.8(3) yes . .
N2 C20 C19 107.4(3) yes . .
N2 C20 C27 113.3(3) yes . .
C19 C20 C27 110.5(3) yes . .
C19 C21 C22 119.9(4) yes . .
C19 C21 C26 121.2(4) yes . .
C22 C21 C26 118.8(4) yes . .
C21 C22 C23 120.3(4) yes . .
C22 C23 C24 120.0(5) yes . .
C23 C24 C25 120.5(5) yes . .
C24 C25 C26 119.9(5) yes . .
C21 C26 C25 120.5(5) yes . .
C20 C27 C28 120.4(4) yes . .
C20 C27 C32 120.7(4) yes . .
C28 C27 C32 118.8(4) yes . .
C27 C28 C29 120.7(5) yes . .
C28 C29 C30 119.6(5) yes . .
C29 C30 C31 119.4(5) yes . .
C30 C31 C32 121.3(6) yes . .
C27 C32 C31 120.2(5) yes . .
Rh1 N1 H1 124.739 no . .
Rh1 N1 H2 124.501 no . .
C19 N1 H1 95.571 no . .
C19 N1 H2 95.173 no . .
H1 N1 H2 99.405 no . .
C1 C6 H3 109.561 no . .
C1 C6 H4 109.220 no . .
C1 C6 H5 109.708 no . .
H3 C6 H4 109.443 no . .
H3 C6 H5 109.446 no . .
H4 C6 H5 109.448 no . .
C2 C7 H6 108.802 no . .
C2 C7 H7 110.314 no . .
C2 C7 H8 109.375 no . .
H6 C7 H7 109.441 no . .
H6 C7 H8 109.443 no . .
H7 C7 H8 109.450 no . .
C3 C8 H9 109.873 no . .
C3 C8 H10 109.341 no . .
C3 C8 H11 109.294 no . .
H9 C8 H10 109.446 no . .
H9 C8 H11 109.437 no . .
H10 C8 H11 109.435 no . .
C4 C9 H12 109.180 no . .
C4 C9 H13 109.256 no . .
C4 C9 H14 110.064 no . .
H12 C9 H13 109.440 no . .
H12 C9 H14 109.444 no . .
H13 C9 H14 109.441 no . .
C5 C10 H15 109.388 no . .
C5 C10 H16 108.633 no . .
C11 C10 H15 108.254 no . .
C11 C10 H16 108.416 no . .
H15 C10 H16 109.493 no . .
C10 C11 H17 108.394 no . .
C10 C11 H18 108.478 no . .
C12 C11 H17 109.683 no . .
C12 C11 H18 110.547 no . .
H17 C11 H18 109.473 no . .
O1 C12 H19 105.354 no . .
O1 C12 H20 103.373 no . .
C11 C12 H19 114.046 no . .
C11 C12 H20 112.554 no . .
H19 C12 H20 108.521 no . .
N1 C19 H21 107.765 no . .
C20 C19 H21 107.572 no . .
C21 C19 H21 107.812 no . .
N2 C20 H22 108.746 no . .
C19 C20 H22 108.253 no . .
C27 C20 H22 108.505 no . .
C21 C22 H23 119.759 no . .
C23 C22 H23 119.925 no . .
C22 C23 H24 119.806 no . .
C24 C23 H24 120.203 no . .
C23 C24 H25 119.660 no . .
C25 C24 H25 119.814 no . .
C24 C25 H26 119.866 no . .
C26 C25 H26 120.254 no . .
C21 C26 H27 119.894 no . .
C25 C26 H27 119.616 no . .
C27 C28 H28 119.595 no . .
C29 C28 H28 119.678 no . .
C28 C29 H29 121.022 no . .
C30 C29 H29 119.377 no . .
C29 C30 H30 120.975 no . .
C31 C30 H30 119.627 no . .
C30 C31 H31 119.244 no . .
C32 C31 H31 119.446 no . .
C27 C32 H32 119.721 no . .
C31 C32 H32 120.095 no . .

loop_
_geom_bond_atom_site_label_1
_geom_bond_atom_site_label_2
_geom_bond_distance
_geom_bond_publ_flag
_geom_bond_site_symmetry_2
Rh1 Cl1 2.4087(11) yes .
Rh1 N1 2.110(4) yes .
Rh1 N2 2.198(3) yes .
Rh1 C1 2.144(4) yes .
Rh1 C2 2.135(4) yes .
Rh1 C3 2.183(4) yes .
Rh1 C4 2.193(4) yes .
Rh1 C5 2.139(4) yes .
S1 O2 1.432(3) yes .
S1 O3 1.433(3) yes .
S1 N2 1.585(4) yes .
S1 C13 1.812(4) yes .
F1 C14 1.339(5) yes .
F2 C15 1.336(5) yes .
F3 C16 1.334(5) yes .
F4 C17 1.343(6) yes .
F5 C18 1.341(6) yes .
O1 C12 1.406(7) yes .
N1 C19 1.480(6) yes .
N2 C20 1.483(5) yes .
C1 C2 1.438(6) yes .
C1 C5 1.431(6) yes .
C1 C6 1.495(6) yes .
C2 C3 1.441(6) yes .
C2 C7 1.488(6) yes .
C3 C4 1.431(6) yes .
C3 C8 1.482(7) yes .
C4 C5 1.456(6) yes .
C4 C9 1.475(6) yes .
C5 C10 1.501(6) yes .
C10 C11 1.509(7) yes .
C11 C12 1.522(7) yes .
C13 C14 1.391(6) yes .
C13 C18 1.387(6) yes .
C14 C15 1.392(6) yes .
C15 C16 1.381(7) yes .
C16 C17 1.366(7) yes .
C17 C18 1.368(7) yes .
C19 C20 1.537(6) yes .
C19 C21 1.521(6) yes .
C20 C27 1.518(6) yes .
C21 C22 1.385(6) yes .
C21 C26 1.383(6) yes .
C22 C23 1.395(6) yes .
C23 C24 1.363(7) yes .
C24 C25 1.371(8) yes .
C25 C26 1.390(7) yes .
C27 C28 1.391(7) yes .
C27 C32 1.376(7) yes .
C28 C29 1.392(8) yes .
C29 C30 1.391(9) yes .
C30 C31 1.359(9) yes .
C31 C32 1.392(8) yes .
N1 H1 0.970 no .
N1 H2 0.970 no .
C6 H3 0.960 no .
C6 H4 0.960 no .
C6 H5 0.960 no .
C7 H6 0.960 no .
C7 H7 0.960 no .
C7 H8 0.960 no .
C8 H9 0.960 no .
C8 H10 0.960 no .
C8 H11 0.960 no .
C9 H12 0.960 no .
C9 H13 0.960 no .
C9 H14 0.960 no .
C10 H15 0.970 no .
C10 H16 0.970 no .
C11 H17 0.970 no .
C11 H18 0.970 no .
C12 H19 0.970 no .
C12 H20 0.970 no .
C19 H21 0.980 no .
C20 H22 0.980 no .
C22 H23 0.930 no .
C23 H24 0.930 no .
C24 H25 0.930 no .
C25 H26 0.930 no .
C26 H27 0.930 no .
C28 H28 0.930 no .
C29 H29 0.930 no .
C30 H30 0.930 no .
C31 H31 0.930 no .
C32 H32 0.930 no .

loop_
_geom_contact_atom_site_label_1
_geom_contact_atom_site_label_2
_geom_contact_distance
_geom_contact_publ_flag
_geom_contact_site_symmetry_1
_geom_contact_site_symmetry_2
Rh1 O2 3.289(3) no . .
Cl1 S1 3.5341(14) no . .
Cl1 O3 3.447(3) no . .
Cl1 C8 3.426(5) no . .
S1 F1 3.017(3) no . .
S1 F5 3.147(3) no . .
S1 C27 3.238(5) no . .
F1 F2 2.664(4) no . .
F1 O2 2.874(4) no . .
F1 N2 3.165(4) no . .
F1 C9 3.370(5) no . .
F1 C16 3.588(5) no . .
F1 C28 3.549(6) no . .
F2 F3 2.706(5) no . .
F2 C17 3.592(6) no . .
F3 F4 2.707(4) no . .
F4 F5 2.627(4) no . .
F4 C15 3.589(6) no . .
F5 O3 2.606(4) no . .
F5 C16 3.560(5) no . .
F5 C32 3.252(6) no . .
O2 C4 3.375(5) no . .
O2 C9 3.054(6) no . .
O2 C14 3.030(5) no . .
O3 C18 2.949(6) no . .
O3 C20 2.928(5) no . .
N1 C6 3.318(6) no . .
N1 C22 3.447(6) no . .
N1 C26 3.147(6) no . .
N2 C10 3.597(6) no . .
N2 C14 3.315(6) no . .
N2 C28 3.030(6) no . .
C1 C11 3.407(6) no . .
C4 C11 3.450(7) no . .
C6 C7 3.228(7) no . .
C6 C10 3.185(7) no . .
C7 C8 3.179(7) no . .
C8 C9 3.145(7) no . .
C9 C10 3.201(7) no . .
C13 C16 2.812(6) no . .
C13 C20 3.297(6) no . .
C13 C27 3.085(6) no . .
C13 C28 3.348(7) no . .
C13 C32 3.485(6) no . .
C14 C17 2.731(6) no . .
C14 C28 3.349(7) no . .
C15 C18 2.741(7) no . .
C18 C27 3.464(7) no . .
C18 C31 3.596(8) no . .
C18 C32 3.298(7) no . .
C19 C28 3.141(7) no . .
C19 C32 3.535(7) no . .
C20 C26 3.104(6) no . .
C21 C24 2.775(6) no . .
C21 C27 3.066(6) no . .
C22 C25 2.756(7) no . .
C23 C26 2.756(7) no . .
C27 C30 2.790(7) no . .
C28 C31 2.745(8) no . .
C29 C32 2.765(8) no . .
Cl1 N1 3.286(4) no . 3_566
Cl1 C6 3.481(5) no . 1_655
F1 F3 3.143(4) no . 3_456
F1 O1 3.057(5) no . 1_655
F2 F3 2.810(4) no . 3_456
F2 F4 3.117(4) no . 3_456
F2 C16 2.946(5) no . 3_456
F2 C17 3.116(6) no . 3_456
F3 F1 3.143(4) no . 3_556
F3 F2 2.810(4) no . 3_556
F3 C12 3.338(6) no . 3_556
F3 C25 3.596(6) no . 4_645
F4 F2 3.117(4) no . 3_556
F4 C8 3.316(6) no . 2_664
F4 C24 3.406(6) no . 4_645
F4 C25 3.424(6) no . 4_645
F4 C29 3.592(7) no . 1_655
O1 F1 3.057(5) no . 1_455
O1 O2 3.062(5) no . 1_455
O1 C14 3.252(6) no . 1_455
O1 C23 3.248(6) no . 2_465
O1 C24 3.451(7) no . 2_465
O2 O1 3.062(5) no . 1_655
O2 C6 3.563(6) no . 1_655
O2 C11 3.266(6) no . 1_655
O2 C12 3.234(6) no . 1_655
O3 C6 3.471(6) no . 1_655
O3 C22 3.597(5) no . 1_655
N1 Cl1 3.286(4) no . 3_466
C3 C30 3.503(7) no . 2_565
C6 Cl1 3.481(5) no . 1_455
C6 O2 3.563(6) no . 1_455
C6 O3 3.471(6) no . 1_455
C8 F4 3.316(6) no . 2_665
C8 C24 3.599(7) no . 3_566
C9 C23 3.322(7) no . 2_565
C9 C24 3.445(7) no . 2_565
C11 O2 3.266(6) no . 1_455
C12 F3 3.338(6) no . 3_456
C12 O2 3.234(6) no . 1_455
C14 O1 3.252(6) no . 1_655
C16 F2 2.946(5) no . 3_556
C17 F2 3.116(6) no . 3_556
C22 O3 3.597(5) no . 1_455
C23 O1 3.248(6) no . 2_464
C23 C9 3.322(7) no . 2_564
C24 F4 3.406(6) no . 4_655
C24 O1 3.451(7) no . 2_464
C24 C8 3.599(7) no . 3_466
C24 C9 3.445(7) no . 2_564
C25 F3 3.596(6) no . 4_655
C25 F4 3.424(6) no . 4_655
C29 F4 3.592(7) no . 1_455
C30 C3 3.503(7) no . 2_564
Rh1 H5 3.2562 no . .
Rh1 H7 3.3835 no . .
Rh1 H8 3.4340 no . .
Rh1 H9 3.2657 no . .
Rh1 H14 3.4612 no . .
Rh1 H15 3.3990 no . .
Rh1 H16 3.4332 no . .
Rh1 H21 3.0637 no . .
Rh1 H22 3.4943 no . .
Cl1 H2 2.9205 no . .
Cl1 H7 3.2863 no . .
Cl1 H9 3.0062 no . .
Cl1 H10 3.4360 no . .
S1 H14 3.5683 no . .
S1 H22 2.6440 no . .
F1 H13 2.6841 no . .
F1 H14 3.2813 no . .
F1 H16 2.6547 no . .
F1 H28 3.2194 no . .
F5 H32 3.0792 no . .
O1 H17 2.8280 no . .
O1 H18 2.5154 no . .
O2 H9 3.5265 no . .
O2 H13 3.2203 no . .
O2 H14 2.3379 no . .
O3 H22 2.4873 no . .
N1 H3 3.5812 no . .
N1 H5 2.7804 no . .
N1 H22 2.6558 no . .
N1 H23 3.5811 no . .
N1 H27 3.0908 no . .
N2 H1 3.5594 no . .
N2 H2 3.0753 no . .
N2 H15 3.5734 no . .
N2 H16 3.2672 no . .
N2 H21 2.6414 no . .
N2 H28 2.8520 no . .
C1 H1 3.1588 no . .
C1 H6 3.0565 no . .
C1 H7 3.3328 no . .
C1 H8 2.7308 no . .
C1 H15 2.7548 no . .
C1 H16 3.3414 no . .
C1 H18 3.1662 no . .
C1 H21 3.5607 no . .
C2 H3 3.3734 no . .
C2 H4 2.8804 no . .
C2 H5 2.8594 no . .
C2 H9 3.2118 no . .
C2 H10 2.6751 no . .
C2 H11 3.2088 no . .
C3 H6 2.9737 no . .
C3 H7 2.7375 no . .
C3 H8 3.3332 no . .
C3 H12 2.8348 no . .
C3 H13 3.3432 no . .
C3 H14 2.8401 no . .
C4 H9 2.8328 no . .
C4 H10 3.3429 no . .
C4 H11 2.8262 no . .
C4 H15 3.3540 no . .
C4 H16 2.7288 no . .
C4 H17 3.2363 no . .
C5 H3 2.6540 no . .
C5 H4 3.1801 no . .
C5 H5 3.2111 no . .
C5 H12 3.1519 no . .
C5 H13 2.6669 no . .
C5 H14 3.2622 no . .
C5 H17 2.6931 no . .
C5 H18 2.6705 no . .
C5 H21 3.5324 no . .
C6 H1 2.9075 no . .
C6 H6 3.5717 no . .
C6 H8 2.9008 no . .
C6 H15 2.9032 no . .
C6 H18 3.2416 no . .
C6 H21 3.4473 no . .
C7 H4 3.2226 no . .
C7 H5 3.1778 no . .
C7 H10 2.7524 no . .
C8 H6 3.4229 no . .
C8 H7 2.9100 no . .
C8 H12 3.1630 no . .
C8 H14 3.0631 no . .
C9 H9 3.1591 no . .
C9 H11 3.0605 no . .
C9 H16 2.8987 no . .
C9 H17 3.2807 no . .
C10 H3 2.7498 no . .
C10 H13 2.7692 no . .
C10 H19 2.9171 no . .
C10 H20 2.5846 no . .
C10 H21 3.4136 no . .
C10 H28 3.2732 no . .
C11 H3 3.2412 no . .
C11 H13 3.2857 no . .
C12 H15 2.6374 no . .
C12 H16 2.6624 no . .
C13 H22 3.5231 no . .
C13 H28 3.5926 no . .
C14 H28 3.3833 no . .
C18 H32 3.4932 no . .
C19 H5 3.5157 no . .
C19 H15 3.5755 no . .
C19 H23 2.6536 no . .
C19 H27 2.6812 no . .
C19 H28 3.0197 no . .
C20 H1 3.1660 no . .
C20 H2 2.5536 no . .
C20 H27 2.8881 no . .
C20 H28 2.6672 no . .
C20 H32 2.6597 no . .
C21 H1 2.3990 no . .
C21 H2 2.3845 no . .
C21 H22 2.7426 no . .
C21 H24 3.2470 no . .
C21 H26 3.2460 no . .
C22 H1 3.0397 no . .
C22 H2 3.5425 no . .
C22 H21 2.5328 no . .
C22 H25 3.2275 no . .
C22 H27 3.2246 no . .
C23 H26 3.2099 no . .
C24 H23 3.2246 no . .
C24 H27 3.2257 no . .
C25 H24 3.2131 no . .
C26 H1 3.1817 no . .
C26 H2 2.5981 no . .
C26 H21 3.3004 no . .
C26 H22 2.8059 no . .
C26 H23 3.2236 no . .
C26 H25 3.2296 no . .
C26 H32 3.4221 no . .
C27 H21 2.6609 no . .
C27 H27 3.5868 no . .
C27 H29 3.2615 no . .
C27 H31 3.2328 no . .
C28 H21 2.8235 no . .
C28 H22 3.3065 no . .
C28 H30 3.2507 no . .
C28 H32 3.2236 no . .
C29 H31 3.2125 no . .
C30 H28 3.2431 no . .
C30 H32 3.2307 no . .
C31 H29 3.2085 no . .
C32 H22 2.5452 no . .
C32 H28 3.2206 no . .
C32 H30 3.2327 no . .
H1 H3 3.1845 no . .
H1 H5 2.1736 no . .
H1 H8 3.4138 no . .
H1 H21 2.1512 no . .
H1 H22 3.4382 no . .
H1 H23 3.1181 no . .
H1 H27 3.3569 no . .
H2 H5 3.5480 no . .
H2 H21 2.6553 no . .
H2 H22 2.4191 no . .
H2 H27 2.3667 no . .
H3 H15 2.2693 no . .
H3 H18 2.7558 no . .
H3 H21 3.1402 no . .
H4 H6 3.3129 no . .
H4 H8 2.9008 no . .
H4 H18 3.3438 no . .
H5 H8 2.6135 no . .
H5 H15 3.4427 no . .
H5 H21 3.1965 no . .
H6 H10 2.9383 no . .
H7 H9 3.4283 no . .
H7 H10 2.2902 no . .
H9 H12 3.3319 no . .
H9 H14 2.7907 no . .
H11 H12 2.7919 no . .
H11 H14 3.0541 no . .
H12 H16 3.5715 no . .
H12 H17 3.3368 no . .
H13 H16 2.2636 no . .
H13 H17 2.7997 no . .
H14 H16 3.4806 no . .
H15 H17 2.8071 no . .
H15 H18 2.3300 no . .
H15 H19 3.2106 no . .
H15 H20 2.3825 no . .
H15 H21 2.7219 no . .
H15 H28 2.7915 no . .
H16 H17 2.3078 no . .
H16 H18 2.8091 no . .
H16 H19 2.7713 no . .
H16 H20 2.7669 no . .
H16 H28 2.8818 no . .
H17 H19 2.3064 no . .
H17 H20 2.8447 no . .
H18 H19 2.8579 no . .
H18 H20 2.5204 no . .
H21 H22 2.8379 no . .
H21 H23 2.3169 no . .
H21 H27 3.5915 no . .
H21 H28 2.4684 no . .
H22 H27 2.3230 no . .
H22 H28 3.5885 no . .
H22 H32 2.3338 no . .
H23 H24 2.3214 no . .
H24 H25 2.2911 no . .
H25 H26 2.2967 no . .
H26 H27 2.3185 no . .
H27 H32 3.1379 no . .
H28 H29 2.3317 no . .
H29 H30 2.3259 no . .
H30 H31 2.2727 no . .
H31 H32 2.3154 no . .
Cl1 H1 2.5703 no . 3_566
Cl1 H2 3.2670 no . 3_566
Cl1 H3 3.4021 no . 1_655
Cl1 H4 3.0371 no . 1_655
Cl1 H5 3.4457 no . 1_655
Cl1 H5 2.9009 no . 3_566
Cl1 H8 2.8279 no . 3_566
S1 H3 3.1382 no . 1_655
S1 H20 3.4878 no . 1_655
F1 H20 3.5613 no . 1_655
F1 H25 2.9919 no . 2_565
F2 H25 3.4374 no . 2_565
F2 H29 2.8897 no . 3_556
F3 H16 3.4164 no . 3_556
F3 H19 2.5256 no . 3_556
F3 H20 3.3932 no . 3_556
F3 H25 3.2655 no . 4_645
F3 H26 2.8858 no . 4_645
F4 H9 3.5707 no . 2_664
F4 H10 3.3705 no . 2_664
F4 H11 2.5746 no . 2_664
F4 H25 2.8950 no . 4_645
F4 H26 2.9447 no . 4_645
F4 H29 2.9602 no . 1_655
F5 H23 2.8549 no . 1_655
F5 H28 3.5696 no . 1_655
O1 H13 3.5532 no . 1_455
O1 H14 3.1207 no . 1_455
O1 H24 2.5545 no . 2_465
O1 H25 2.9712 no . 2_465
O2 H3 2.7398 no . 1_655
O2 H4 3.5737 no . 1_655
O2 H15 3.2822 no . 1_655
O2 H18 2.6556 no . 1_655
O2 H20 2.9259 no . 1_655
O3 H3 2.6647 no . 1_655
O3 H5 3.5032 no . 1_655
O3 H15 3.4089 no . 1_655
O3 H21 3.5191 no . 1_655
O3 H23 2.6921 no . 1_655
C1 H31 3.1856 no . 2_565
C2 H30 3.2543 no . 2_565
C2 H31 3.4347 no . 2_565
C3 H30 3.2123 no . 2_565
C3 H31 3.5989 no . 2_565
C4 H31 3.5027 no . 2_565
C5 H31 3.2791 no . 2_565
C6 H2 3.5359 no . 3_466
C7 H24 3.4176 no . 3_566
C7 H27 3.3051 no . 3_466
C7 H30 3.4455 no . 2_565
C8 H30 3.4179 no . 2_565
C9 H24 3.4175 no . 2_565
C11 H31 3.3792 no . 2_565
C11 H32 3.3366 no . 2_565
C12 H26 3.5920 no . 2_565
C13 H20 2.9225 no . 1_655
C14 H20 3.0378 no . 1_655
C15 H20 3.5016 no . 1_655
C16 H19 3.4764 no . 3_556
C16 H26 3.5826 no . 4_645
C18 H20 3.3021 no . 1_655
C21 H12 3.5639 no . 2_564
C22 H7 2.9164 no . 3_466
C22 H10 3.4538 no . 3_466
C22 H12 3.0966 no . 2_564
C23 H6 3.3908 no . 3_466
C23 H7 2.9271 no . 3_466
C23 H10 2.9873 no . 3_466
C23 H12 2.9830 no . 2_564
C23 H13 3.0390 no . 2_564
C23 H14 3.4073 no . 2_564
C24 H10 2.7728 no . 3_466
C24 H12 3.3540 no . 2_564
C24 H13 2.8030 no . 2_564
C25 H10 3.0540 no . 3_466
C25 H13 3.2876 no . 2_564
C25 H17 3.3481 no . 2_564
C25 H19 3.4495 no . 2_564
C26 H6 3.5388 no . 3_566
C26 H10 3.5107 no . 3_466
C26 H17 3.5063 no . 2_564
C29 H11 3.3952 no . 2_564
C30 H11 3.2352 no . 2_564
C31 H12 3.5880 no . 2_564
C31 H17 3.3699 no . 2_564
C31 H18 3.5264 no . 2_564
C32 H17 3.1302 no . 2_564
H1 Cl1 2.5703 no . 3_466
H1 H7 3.5002 no . 3_466
H2 Cl1 3.2670 no . 3_466
H2 C6 3.5359 no . 3_566
H2 H4 3.0504 no . 3_566
H2 H5 3.1244 no . 3_566
H2 H8 2.8712 no . 3_566
H3 Cl1 3.4021 no . 1_455
H3 S1 3.1382 no . 1_455
H3 O2 2.7398 no . 1_455
H3 O3 2.6647 no . 1_455
H4 Cl1 3.0371 no . 1_455
H4 O2 3.5737 no . 1_455
H4 H2 3.0504 no . 3_466
H4 H9 2.9336 no . 1_455
H4 H31 3.3768 no . 2_565
H5 Cl1 3.4457 no . 1_455
H5 Cl1 2.9009 no . 3_466
H5 O3 3.5032 no . 1_455
H5 H2 3.1244 no . 3_466
H6 C23 3.3908 no . 3_566
H6 C26 3.5388 no . 3_466
H6 H24 2.9964 no . 3_566
H6 H27 2.6788 no . 3_466
H6 H30 2.8001 no . 2_565
H7 C22 2.9164 no . 3_566
H7 C23 2.9271 no . 3_566
H7 H1 3.5002 no . 3_566
H7 H23 2.9138 no . 3_566
H7 H24 2.9502 no . 3_566
H8 Cl1 2.8279 no . 3_466
H8 H2 2.8712 no . 3_466
H8 H22 3.2418 no . 3_466
H8 H27 3.0591 no . 3_466
H9 F4 3.5707 no . 2_665
H9 H4 2.9336 no . 1_655
H10 F4 3.3705 no . 2_665
H10 C22 3.4538 no . 3_566
H10 C23 2.9873 no . 3_566
H10 C24 2.7728 no . 3_566
H10 C25 3.0540 no . 3_566
H10 C26 3.5107 no . 3_566
H10 H24 3.3595 no . 3_566
H10 H25 3.0033 no . 3_566
H10 H26 3.4507 no . 3_566
H10 H30 3.3942 no . 2_565
H11 F4 2.5746 no . 2_665
H11 C29 3.3952 no . 2_565
H11 C30 3.2352 no . 2_565
H11 H25 3.5489 no . 3_566
H11 H29 3.3190 no . 2_565
H11 H30 3.0839 no . 2_565
H12 C21 3.5639 no . 2_565
H12 C22 3.0966 no . 2_565
H12 C23 2.9830 no . 2_565
H12 C24 3.3540 no . 2_565
H12 C31 3.5880 no . 2_565
H12 H23 3.3829 no . 2_565
H12 H24 3.1885 no . 2_565
H13 O1 3.5532 no . 1_655
H13 C23 3.0390 no . 2_565
H13 C24 2.8030 no . 2_565
H13 C25 3.2876 no . 2_565
H13 H24 3.2547 no . 2_565
H13 H25 2.9059 no . 2_565
H14 O1 3.1207 no . 1_655
H14 C23 3.4073 no . 2_565
H14 H18 3.1530 no . 1_655
H14 H24 3.2368 no . 2_565
H15 O2 3.2822 no . 1_455
H15 O3 3.4089 no . 1_455
H16 F3 3.4164 no . 3_456
H17 C25 3.3481 no . 2_565
H17 C26 3.5063 no . 2_565
H17 C31 3.3699 no . 2_565
H17 C32 3.1302 no . 2_565
H17 H26 3.2760 no . 2_565
H17 H27 3.5395 no . 2_565
H17 H31 3.0974 no . 2_565
H17 H32 2.6445 no . 2_565
H18 O2 2.6556 no . 1_455
H18 C31 3.5264 no . 2_565
H18 H14 3.1530 no . 1_455
H18 H31 2.8742 no . 2_565
H18 H32 3.1765 no . 2_565
H19 F3 2.5256 no . 3_456
H19 C16 3.4764 no . 3_456
H19 C25 3.4495 no . 2_565
H19 H26 2.7797 no . 2_565
H20 S1 3.4878 no . 1_455
H20 F1 3.5613 no . 1_455
H20 F3 3.3932 no . 3_456
H20 O2 2.9259 no . 1_455
H20 C13 2.9225 no . 1_455
H20 C14 3.0378 no . 1_455
H20 C15 3.5016 no . 1_455
H20 C18 3.3021 no . 1_455
H21 O3 3.5191 no . 1_455
H22 H8 3.2418 no . 3_566
H23 F5 2.8549 no . 1_455
H23 O3 2.6921 no . 1_455
H23 H7 2.9138 no . 3_466
H23 H12 3.3829 no . 2_564
H24 O1 2.5545 no . 2_464
H24 C7 3.4176 no . 3_466
H24 C9 3.4175 no . 2_564
H24 H6 2.9964 no . 3_466
H24 H7 2.9502 no . 3_466
H24 H10 3.3595 no . 3_466
H24 H12 3.1885 no . 2_564
H24 H13 3.2547 no . 2_564
H24 H14 3.2368 no . 2_564
H25 F1 2.9919 no . 2_564
H25 F2 3.4374 no . 2_564
H25 F3 3.2655 no . 4_655
H25 F4 2.8950 no . 4_655
H25 O1 2.9712 no . 2_464
H25 H10 3.0033 no . 3_466
H25 H11 3.5489 no . 3_466
H25 H13 2.9059 no . 2_564
H26 F3 2.8858 no . 4_655
H26 F4 2.9447 no . 4_655
H26 C12 3.5920 no . 2_564
H26 C16 3.5826 no . 4_655
H26 H10 3.4507 no . 3_466
H26 H17 3.2760 no . 2_564
H26 H19 2.7797 no . 2_564
H27 C7 3.3051 no . 3_566
H27 H6 2.6788 no . 3_566
H27 H8 3.0591 no . 3_566
H27 H17 3.5395 no . 2_564
H28 F5 3.5696 no . 1_455
H29 F2 2.8897 no . 3_456
H29 F4 2.9602 no . 1_455
H29 H11 3.3190 no . 2_564
H30 C2 3.2543 no . 2_564
H30 C3 3.2123 no . 2_564
H30 C7 3.4455 no . 2_564
H30 C8 3.4179 no . 2_564
H30 H6 2.8001 no . 2_564
H30 H10 3.3942 no . 2_564
H30 H11 3.0839 no . 2_564
H31 C1 3.1856 no . 2_564
H31 C2 3.4347 no . 2_564
H31 C3 3.5989 no . 2_564
H31 C4 3.5027 no . 2_564
H31 C5 3.2791 no . 2_564
H31 C11 3.3792 no . 2_564
H31 H4 3.3768 no . 2_564
H31 H17 3.0974 no . 2_564
H31 H18 2.8742 no . 2_564
H32 C11 3.3366 no . 2_564
H32 H17 2.6445 no . 2_564
H32 H18 3.1765 no . 2_564

loop_
_geom_hbond_atom_site_label_D
_geom_hbond_atom_site_label_H
_geom_hbond_atom_site_label_A
_geom_hbond_site_symmetry_D
_geom_hbond_site_symmetry_H
_geom_hbond_site_symmetry_A
_geom_hbond_distance_DA
_geom_hbond_distance_DH
_geom_hbond_distance_HA
_geom_hbond_angle_DHA
_geom_hbond_publ_flag
N1 H1 Cl1 . . 3_466 3.286(4) 0.970 2.570 130.6 no

loop_
_geom_torsion_atom_site_label_1
_geom_torsion_atom_site_label_2
_geom_torsion_atom_site_label_3
_geom_torsion_atom_site_label_4
_geom_torsion
_geom_torsion_publ_flag
_geom_torsion_site_symmetry_1
_geom_torsion_site_symmetry_2
_geom_torsion_site_symmetry_3
_geom_torsion_site_symmetry_4
Cl1 Rh1 N1 C19 123.9(2) no . . . .
Cl1 Rh1 N2 S1 49.76(18) no . . . .
Cl1 Rh1 N2 C20 -85.57(18) no . . . .
Cl1 Rh1 C1 C2 -27.7(2) no . . . .
Cl1 Rh1 C1 C5 -146.83(9) no . . . .
Cl1 Rh1 C1 C6 93.5(3) no . . . .
Cl1 Rh1 C2 C1 161.03(12) no . . . .
Cl1 Rh1 C2 C3 -82.11(15) no . . . .
Cl1 Rh1 C2 C7 38.4(3) no . . . .
Cl1 Rh1 C3 C2 102.44(14) no . . . .
Cl1 Rh1 C3 C4 -138.39(15) no . . . .
Cl1 Rh1 C3 C8 -18.4(3) no . . . .
Cl1 Rh1 C4 C3 50.0(2) no . . . .
Cl1 Rh1 C4 C5 169.27(8) no . . . .
Cl1 Rh1 C4 C9 -71.1(4) no . . . .
Cl1 Rh1 C5 C1 91.3(3) no . . . .
Cl1 Rh1 C5 C4 -25.3(4) no . . . .
Cl1 Rh1 C5 C10 -147.04(18) no . . . .
N1 Rh1 N2 S1 133.5(2) no . . . .
N1 Rh1 N2 C20 -1.86(19) no . . . .
N2 Rh1 N1 C19 30.0(2) no . . . .
N1 Rh1 C1 C2 -114.79(16) no . . . .
N1 Rh1 C1 C5 126.06(16) no . . . .
N1 Rh1 C1 C6 6.4(3) no . . . .
C1 Rh1 N1 C19 -99.9(2) no . . . .
N1 Rh1 C2 C1 73.42(19) no . . . .
N1 Rh1 C2 C3 -169.71(15) no . . . .
N1 Rh1 C2 C7 -49.2(4) no . . . .
C2 Rh1 N1 C19 -137.4(2) no . . . .
N1 Rh1 C3 C2 18.2(4) no . . . .
N1 Rh1 C3 C4 137.3(2) no . . . .
N1 Rh1 C3 C8 -102.7(4) no . . . .
C3 Rh1 N1 C19 -149.4(2) no . . . .
N1 Rh1 C4 C3 -119.5(3) no . . . .
N1 Rh1 C4 C5 -0.3(4) no . . . .
N1 Rh1 C4 C9 119.4(4) no . . . .
C4 Rh1 N1 C19 -65.2(4) no . . . .
N1 Rh1 C5 C1 -63.5(2) no . . . .
N1 Rh1 C5 C4 179.88(14) no . . . .
N1 Rh1 C5 C10 58.1(3) no . . . .
C5 Rh1 N1 C19 -65.4(3) no . . . .
N2 Rh1 C1 C2 167.82(13) no . . . .
N2 Rh1 C1 C5 48.7(2) no . . . .
N2 Rh1 C1 C6 -71.0(3) no . . . .
C1 Rh1 N2 S1 -140.87(19) no . . . .
C1 Rh1 N2 C20 83.8(2) no . . . .
N2 Rh1 C3 C2 -160.92(14) no . . . .
N2 Rh1 C3 C4 -41.7(3) no . . . .
N2 Rh1 C3 C8 78.2(3) no . . . .
C3 Rh1 N2 S1 -47.0(3) no . . . .
C3 Rh1 N2 C20 177.63(19) no . . . .
N2 Rh1 C4 C3 151.31(15) no . . . .
N2 Rh1 C4 C5 -89.47(17) no . . . .
N2 Rh1 C4 C9 30.2(4) no . . . .
C4 Rh1 N2 S1 -72.1(2) no . . . .
C4 Rh1 N2 C20 152.6(2) no . . . .
N2 Rh1 C5 C1 -144.16(15) no . . . .
N2 Rh1 C5 C4 99.23(17) no . . . .
N2 Rh1 C5 C10 -22.5(3) no . . . .
C5 Rh1 N2 S1 -112.1(2) no . . . .
C5 Rh1 N2 C20 112.5(2) no . . . .
C1 Rh1 C2 C1 0.00(16) no . . . .
C1 Rh1 C2 C3 116.9(3) no . . . .
C1 Rh1 C2 C7 -122.6(4) no . . . .
C2 Rh1 C1 C2 0.00(18) no . . . .
C2 Rh1 C1 C5 -119.1(3) no . . . .
C2 Rh1 C1 C6 121.2(4) no . . . .
C1 Rh1 C3 C2 -38.51(16) no . . . .
C1 Rh1 C3 C4 80.65(19) no . . . .
C1 Rh1 C3 C8 -159.4(3) no . . . .
C3 Rh1 C1 C2 38.24(14) no . . . .
C3 Rh1 C1 C5 -80.91(17) no . . . .
C3 Rh1 C1 C6 159.4(3) no . . . .
C1 Rh1 C4 C3 -80.79(19) no . . . .
C1 Rh1 C4 C5 38.43(15) no . . . .
C1 Rh1 C4 C9 158.1(4) no . . . .
C4 Rh1 C1 C2 80.53(17) no . . . .
C4 Rh1 C1 C5 -38.62(15) no . . . .
C4 Rh1 C1 C6 -158.3(3) no . . . .
C1 Rh1 C5 C1 0.00(16) no . . . .
C1 Rh1 C5 C4 -116.6(3) no . . . .
C1 Rh1 C5 C10 121.6(4) no . . . .
C5 Rh1 C1 C2 119.1(3) no . . . .
C5 Rh1 C1 C5 0.00(18) no . . . .
C5 Rh1 C1 C6 -119.7(4) no . . . .
C2 Rh1 C3 C2 0.00(19) no . . . .
C2 Rh1 C3 C4 119.2(3) no . . . .
C2 Rh1 C3 C8 -120.8(4) no . . . .
C3 Rh1 C2 C1 -116.9(3) no . . . .
C3 Rh1 C2 C3 0.00(17) no . . . .
C3 Rh1 C2 C7 120.5(4) no . . . .
C2 Rh1 C4 C3 -37.29(17) no . . . .
C2 Rh1 C4 C5 81.93(19) no . . . .
C2 Rh1 C4 C9 -158.4(4) no . . . .
C4 Rh1 C2 C1 -80.35(19) no . . . .
C4 Rh1 C2 C3 36.52(16) no . . . .
C4 Rh1 C2 C7 157.0(4) no . . . .
C2 Rh1 C5 C1 37.24(17) no . . . .
C2 Rh1 C5 C4 -79.38(19) no . . . .
C2 Rh1 C5 C10 158.9(4) no . . . .
C5 Rh1 C2 C1 -37.04(16) no . . . .
C5 Rh1 C2 C3 79.82(19) no . . . .
C5 Rh1 C2 C7 -159.7(4) no . . . .
C3 Rh1 C4 C3 -0.00(19) no . . . .
C3 Rh1 C4 C5 119.2(3) no . . . .
C3 Rh1 C4 C9 -121.2(5) no . . . .
C4 Rh1 C3 C2 -119.2(3) no . . . .
C4 Rh1 C3 C4 -0.00(19) no . . . .
C4 Rh1 C3 C8 120.0(4) no . . . .
C3 Rh1 C5 C1 80.20(19) no . . . .
C3 Rh1 C5 C4 -36.41(16) no . . . .
C3 Rh1 C5 C10 -158.2(4) no . . . .
C5 Rh1 C3 C2 -81.73(19) no . . . .
C5 Rh1 C3 C4 37.43(17) no . . . .
C5 Rh1 C3 C8 157.4(3) no . . . .
C4 Rh1 C5 C1 116.6(3) no . . . .
C4 Rh1 C5 C4 -0.00(17) no . . . .
C4 Rh1 C5 C10 -121.7(4) no . . . .
C5 Rh1 C4 C3 -119.2(3) no . . . .
C5 Rh1 C4 C5 -0.00(19) no . . . .
C5 Rh1 C4 C9 119.6(4) no . . . .
O2 S1 N2 Rh1 39.8(2) no . . . .
O2 S1 N2 C20 175.1(2) no . . . .
O2 S1 C13 C14 48.9(3) no . . . .
O2 S1 C13 C18 -127.0(3) no . . . .
O3 S1 N2 Rh1 -95.0(2) no . . . .
O3 S1 N2 C20 40.2(3) no . . . .
O3 S1 C13 C14 172.7(3) no . . . .
O3 S1 C13 C18 -3.2(4) no . . . .
N2 S1 C13 C14 -65.8(3) no . . . .
N2 S1 C13 C18 118.3(3) no . . . .
C13 S1 N2 Rh1 150.66(19) no . . . .
C13 S1 N2 C20 -74.1(2) no . . . .
Rh1 N1 C19 C20 -52.8(3) no . . . .
Rh1 N1 C19 C21 -179.2(2) no . . . .
Rh1 N2 C20 C19 -25.0(3) no . . . .
Rh1 N2 C20 C27 -147.3(2) no . . . .
S1 N2 C20 C19 -161.6(2) no . . . .
S1 N2 C20 C27 76.0(3) no . . . .
Rh1 C1 C2 Rh1 -0.000(11) no . . . .
Rh1 C1 C2 C3 -63.2(2) no . . . .
Rh1 C1 C2 C7 120.5(4) no . . . .
Rh1 C1 C5 Rh1 0.000(11) no . . . .
Rh1 C1 C5 C4 63.4(2) no . . . .
Rh1 C1 C5 C10 -120.9(4) no . . . .
C2 C1 C5 Rh1 -59.9(3) no . . . .
C2 C1 C5 C4 3.5(4) no . . . .
C2 C1 C5 C10 179.2(3) no . . . .
C5 C1 C2 Rh1 60.1(3) no . . . .
C5 C1 C2 C3 -3.1(4) no . . . .
C5 C1 C2 C7 -179.4(3) no . . . .
C6 C1 C2 Rh1 -120.0(4) no . . . .
C6 C1 C2 C3 176.8(4) no . . . .
C6 C1 C2 C7 0.5(7) no . . . .
C6 C1 C5 Rh1 120.1(4) no . . . .
C6 C1 C5 C4 -176.4(3) no . . . .
C6 C1 C5 C10 -0.7(6) no . . . .
Rh1 C2 C3 Rh1 0.000(10) no . . . .
Rh1 C2 C3 C4 -60.6(2) no . . . .
Rh1 C2 C3 C8 119.0(4) no . . . .
C1 C2 C3 Rh1 62.2(3) no . . . .
C1 C2 C3 C4 1.5(4) no . . . .
C1 C2 C3 C8 -178.8(3) no . . . .
C7 C2 C3 Rh1 -121.4(4) no . . . .
C7 C2 C3 C4 177.9(4) no . . . .
C7 C2 C3 C8 -2.4(7) no . . . .
Rh1 C3 C4 Rh1 0.0 no . . . .
Rh1 C3 C4 C5 -58.4(2) no . . . .
Rh1 C3 C4 C9 129.7(4) no . . . .
C2 C3 C4 Rh1 59.0(3) no . . . .
C2 C3 C4 C5 0.6(4) no . . . .
C2 C3 C4 C9 -171.3(3) no . . . .
C8 C3 C4 Rh1 -120.6(4) no . . . .
C8 C3 C4 C5 -179.0(3) no . . . .
C8 C3 C4 C9 9.0(6) no . . . .
Rh1 C4 C5 Rh1 0.000(11) no . . . .
Rh1 C4 C5 C1 -62.3(2) no . . . .
Rh1 C4 C5 C10 122.0(4) no . . . .
C3 C4 C5 Rh1 59.7(3) no . . . .
C3 C4 C5 C1 -2.5(4) no . . . .
C3 C4 C5 C10 -178.3(3) no . . . .
C9 C4 C5 Rh1 -128.3(4) no . . . .
C9 C4 C5 C1 169.4(4) no . . . .
C9 C4 C5 C10 -6.4(7) no . . . .
Rh1 C5 C10 C11 -176.9(2) no . . . .
C1 C5 C10 C11 -85.4(5) no . . . .
C4 C5 C10 C11 89.6(5) no . . . .
C5 C10 C11 C12 178.9(3) no . . . .
C10 C11 C12 O1 -155.5(4) no . . . .
S1 C13 C14 F1 5.9(5) no . . . .
S1 C13 C14 C15 -174.5(3) no . . . .
S1 C13 C18 F5 -4.7(6) no . . . .
S1 C13 C18 C17 175.7(3) no . . . .
C14 C13 C18 F5 179.3(4) no . . . .
C14 C13 C18 C17 -0.4(6) no . . . .
C18 C13 C14 F1 -177.8(4) no . . . .
C18 C13 C14 C15 1.7(6) no . . . .
F1 C14 C15 F2 -2.1(6) no . . . .
F1 C14 C15 C16 178.0(3) no . . . .
C13 C14 C15 F2 178.3(4) no . . . .
C13 C14 C15 C16 -1.6(6) no . . . .
F2 C15 C16 F3 1.2(6) no . . . .
F2 C15 C16 C17 -179.9(3) no . . . .
C14 C15 C16 F3 -178.9(4) no . . . .
C14 C15 C16 C17 0.1(6) no . . . .
F3 C16 C17 F4 -0.6(7) no . . . .
F3 C16 C17 C18 -179.8(4) no . . . .
C15 C16 C17 F4 -179.5(4) no . . . .
C15 C16 C17 C18 1.2(7) no . . . .
F4 C17 C18 F5 0.0(7) no . . . .
F4 C17 C18 C13 179.7(4) no . . . .
C16 C17 C18 F5 179.2(4) no . . . .
C16 C17 C18 C13 -1.1(7) no . . . .
N1 C19 C20 N2 49.6(4) no . . . .
N1 C19 C20 C27 173.6(3) no . . . .
N1 C19 C21 C22 -106.8(4) no . . . .
N1 C19 C21 C26 69.6(5) no . . . .
C20 C19 C21 C22 131.2(4) no . . . .
C20 C19 C21 C26 -52.4(5) no . . . .
C21 C19 C20 N2 174.0(3) no . . . .
C21 C19 C20 C27 -61.9(4) no . . . .
N2 C20 C27 C28 52.1(5) no . . . .
N2 C20 C27 C32 -124.9(4) no . . . .
C19 C20 C27 C28 -68.4(5) no . . . .
C19 C20 C27 C32 114.5(4) no . . . .
C19 C21 C22 C23 177.0(3) no . . . .
C19 C21 C26 C25 -176.9(4) no . . . .
C22 C21 C26 C25 -0.4(7) no . . . .
C26 C21 C22 C23 0.5(6) no . . . .
C21 C22 C23 C24 -0.0(7) no . . . .
C22 C23 C24 C25 -0.4(7) no . . . .
C23 C24 C25 C26 0.4(7) no . . . .
C24 C25 C26 C21 -0.0(7) no . . . .
C20 C27 C28 C29 -177.5(4) no . . . .
C20 C27 C32 C31 176.7(4) no . . . .
C28 C27 C32 C31 -0.4(7) no . . . .
C32 C27 C28 C29 -0.4(7) no . . . .
C27 C28 C29 C30 1.3(8) no . . . .
C28 C29 C30 C31 -1.4(9) no . . . .
C29 C30 C31 C32 0.6(10) no . . . .
C30 C31 C32 C27 0.3(9) no . . . .
